data_7030949
loop_
_publ_author_name
'Li, Yuan-Pu'
'Chai, Ying'
'Yang, Guo-Ping'
'Miao, Hui-Hui'
'Cui, Lin'
'Wang, Yao-Yu'
'Shi, Qi-Zhen'

_publ_section_title
;
 Metal ions and solvents ratio co-regulate four new magnetic coordination
 polymers based upon an unsymmetric tricarboxylate acid ligand.
;
_journal_issue 28
_journal_name_full 'Dalton transactions (Cambridge, England : 2003)'
_journal_page_first 10947
_journal_page_last 10955
_journal_paper_doi 10.1039/c4dt00995a
_journal_volume 43
_journal_year 2014
_chemical_formula_sum 'C27 H24 N4 Ni O9'
_chemical_formula_weight 607.21
_chemical_name_systematic
; 
 ? 
;
_space_group_IT_number 19
_symmetry_cell_setting orthorhombic
_symmetry_space_group_name_Hall 'P 2ac 2ab'
_symmetry_space_group_name_H-M 'P 21 21 21'
_atom_sites_solution_hydrogens geom
_atom_sites_solution_primary direct
_atom_sites_solution_secondary difmap
_audit_creation_method SHELXL-97
_cell_angle_alpha 90.00
_cell_angle_beta 90.00
_cell_angle_gamma 90.00
_cell_formula_units_Z 4
_cell_length_a 11.6286(16)
_cell_length_b 13.6585(18)
_cell_length_c 15.944(2)
_cell_measurement_temperature 296(2)
_cell_volume 2532.4(6)
_computing_structure_refinement 'SHELXL-97 (Sheldrick, 2008)'
_computing_structure_solution 'SHELXS-97 (Sheldrick, 2008)'
_diffrn_ambient_temperature 296(2)
_diffrn_measured_fraction_theta_full 0.999
_diffrn_measured_fraction_theta_max 0.999
_diffrn_radiation_monochromator graphite
_diffrn_radiation_source 'fine-focus sealed tube'
_diffrn_radiation_type MoK\a
_diffrn_radiation_wavelength 0.71073
_diffrn_reflns_av_R_equivalents 0.0757
_diffrn_reflns_av_sigmaI/netI 0.1045
_diffrn_reflns_limit_h_max 14
_diffrn_reflns_limit_h_min -14
_diffrn_reflns_limit_k_max 16
_diffrn_reflns_limit_k_min -13
_diffrn_reflns_limit_l_max 19
_diffrn_reflns_limit_l_min -19
_diffrn_reflns_number 13850
_diffrn_reflns_theta_full 26.27
_diffrn_reflns_theta_max 26.27
_diffrn_reflns_theta_min 1.96
_exptl_absorpt_coefficient_mu 0.832
_exptl_absorpt_correction_T_max 0.8253
_exptl_absorpt_correction_T_min 0.7884
_exptl_absorpt_correction_type multi-scan
_exptl_absorpt_process_details sadabs
_exptl_crystal_density_diffrn 1.593
_exptl_crystal_density_method 'not measured'
_exptl_crystal_F_000 1256
_exptl_crystal_size_max 0.30
_exptl_crystal_size_mid 0.27
_exptl_crystal_size_min 0.24
_refine_diff_density_max 0.319
_refine_diff_density_min -0.609
_refine_diff_density_rms 0.096
_refine_ls_abs_structure_details 'Flack H D (1983), Acta Cryst. A39, 876-881'
_refine_ls_abs_structure_Flack -0.01(2)
_refine_ls_extinction_method none
_refine_ls_goodness_of_fit_ref 1.009
_refine_ls_hydrogen_treatment constr
_refine_ls_matrix_type full
_refine_ls_number_parameters 374
_refine_ls_number_reflns 5094
_refine_ls_number_restraints 0
_refine_ls_restrained_S_all 1.009
_refine_ls_R_factor_all 0.0843
_refine_ls_R_factor_gt 0.0533
_refine_ls_shift/su_max 0.001
_refine_ls_shift/su_mean 0.000
_refine_ls_structure_factor_coef Fsqd
_refine_ls_weighting_details 'calc w=1/[\s^2^(Fo^2^)+(0.0520P)^2^+0.0000P] where P=(Fo^2^+2Fc^2^)/3'
_refine_ls_weighting_scheme calc
_refine_ls_wR_factor_gt 0.1086
_refine_ls_wR_factor_ref 0.1340
_reflns_number_gt 3546
_reflns_number_total 5094
_reflns_threshold_expression >2sigma(I)
_cod_data_source_file c4dt00995a2.cif
_cod_data_source_block added_by_encifer
_cod_depositor_comments 'Adding full bibliography for 7030947--7030950.cif.'
_cod_original_sg_symbol_H-M P2(1)2(1)2(1)
_cod_database_code 7030949

loop_
_symmetry_equiv_pos_as_xyz
'x, y, z'
'-x+1/2, -y, z+1/2'
'-x, y+1/2, -z+1/2'
'x+1/2, -y+1/2, -z'

loop_
_atom_site_label
_atom_site_type_symbol
_atom_site_fract_x
_atom_site_fract_y
_atom_site_fract_z
_atom_site_U_iso_or_equiv
_atom_site_adp_type
_atom_site_occupancy
_atom_site_symmetry_multiplicity
_atom_site_calc_flag
_atom_site_refinement_flags
Ni1 Ni 0.80588(6) 0.65022(5) 1.04409(4) 0.03382(19) Uani 1 1 d .
C1 C 0.5945(4) 0.5212(4) 1.0480(4) 0.0333(12) Uani 1 1 d .
C2 C 0.5295(4) 0.4446(4) 1.0979(3) 0.0302(12) Uani 1 1 d .
C3 C 0.5791(4) 0.4025(4) 1.1686(3) 0.0310(12) Uani 1 1 d .
H3 H 0.6533 0.4199 1.1845 0.037 Uiso 1 1 calc R
C4 C 0.5175(4) 0.3343(4) 1.2156(3) 0.0308(12) Uani 1 1 d .
C5 C 0.4045(4) 0.3125(4) 1.1932(3) 0.0301(12) Uani 1 1 d .
H5 H 0.3622 0.2697 1.2265 0.036 Uiso 1 1 calc R
C6 C 0.3536(4) 0.3527(4) 1.1225(3) 0.0316(12) Uani 1 1 d .
C7 C 0.4176(5) 0.4187(4) 1.0756(3) 0.0347(13) Uani 1 1 d .
H7 H 0.3850 0.4465 1.0279 0.042 Uiso 1 1 calc R
C8 C 0.5715(5) 0.2884(4) 1.2922(3) 0.0350(13) Uani 1 1 d .
C9 C 0.2332(4) 0.3305(4) 1.1010(3) 0.0331(13) Uani 1 1 d .
C10 C 0.1479(4) 0.3278(4) 1.1633(3) 0.0346(13) Uani 1 1 d .
H10 H 0.1685 0.3376 1.2190 0.042 Uiso 1 1 calc R
C11 C 0.0328(4) 0.3109(4) 1.1430(3) 0.0341(13) Uani 1 1 d .
C12 C 0.0024(5) 0.2952(4) 1.0606(4) 0.0424(15) Uani 1 1 d .
H12 H -0.0744 0.2855 1.0467 0.051 Uiso 1 1 calc R
C13 C 0.0853(5) 0.2939(4) 0.9981(4) 0.0446(15) Uani 1 1 d .
H13 H 0.0647 0.2808 0.9429 0.054 Uiso 1 1 calc R
C14 C 0.1998(5) 0.3124(4) 1.0187(3) 0.0378(13) Uani 1 1 d .
H14 H 0.2550 0.3127 0.9765 0.045 Uiso 1 1 calc R
C15 C -0.0528(5) 0.3105(4) 1.2132(4) 0.0391(14) Uani 1 1 d .
C16 C 0.8439(5) 0.4823(4) 0.9161(4) 0.0481(16) Uani 1 1 d .
H16 H 0.7678 0.4616 0.9190 0.058 Uiso 1 1 calc R
C17 C 0.9252(5) 0.4441(5) 0.8639(4) 0.0484(16) Uani 1 1 d .
H17 H 0.9152 0.3942 0.8249 0.058 Uiso 1 1 calc R
C18 C 0.9985(4) 0.5606(4) 0.9409(3) 0.0358(13) Uani 1 1 d .
H18 H 1.0509 0.6047 0.9635 0.043 Uiso 1 1 calc R
C19 C 1.1359(5) 0.4812(4) 0.8430(4) 0.0363(13) Uani 1 1 d .
C20 C 1.1452(5) 0.4415(4) 0.7630(4) 0.0386(14) Uani 1 1 d .
H20 H 1.0793 0.4267 0.7325 0.046 Uiso 1 1 calc R
C21 C 1.2523(5) 0.4239(4) 0.7289(4) 0.0427(15) Uani 1 1 d .
H21 H 1.2585 0.3948 0.6764 0.051 Uiso 1 1 calc R
C22 C 1.3505(4) 0.4496(4) 0.7727(3) 0.0343(13) Uani 1 1 d .
C23 C 1.3420(5) 0.4913(4) 0.8516(4) 0.0410(15) Uani 1 1 d .
H23 H 1.4078 0.5095 0.8810 0.049 Uiso 1 1 calc R
C24 C 1.2341(5) 0.5055(4) 0.8859(4) 0.0407(15) Uani 1 1 d .
H24 H 1.2280 0.5321 0.9394 0.049 Uiso 1 1 calc R
C25 C 1.4871(5) 0.3976(5) 0.6605(3) 0.0454(16) Uani 1 1 d .
H25 H 1.4319 0.3816 0.6206 0.054 Uiso 1 1 calc R
C26 C 1.6477(5) 0.4198(4) 0.7225(4) 0.0443(15) Uani 1 1 d .
H26 H 1.7263 0.4215 0.7332 0.053 Uiso 1 1 calc R
C27 C 1.5663(5) 0.4458(5) 0.7771(4) 0.0479(16) Uani 1 1 d .
H27 H 1.5776 0.4693 0.8312 0.057 Uiso 1 1 calc R
N1 N 0.8911(4) 0.5560(3) 0.9641(3) 0.0354(10) Uani 1 1 d .
N2 N 1.0261(4) 0.4950(3) 0.8808(3) 0.0353(11) Uani 1 1 d .
N3 N 1.4626(4) 0.4311(3) 0.7380(3) 0.0364(11) Uani 1 1 d .
N4 N 1.5993(4) 0.3901(3) 0.6481(3) 0.0395(12) Uani 1 1 d .
O1 O 0.6875(3) 0.5492(3) 1.0797(2) 0.0410(9) Uani 1 1 d .
O2 O 0.5543(3) 0.5498(3) 0.9787(2) 0.0492(11) Uani 1 1 d .
O3 O -0.1587(3) 0.2966(4) 1.1846(3) 0.0569(12) Uani 1 1 d .
H3A H -0.2052 0.3118 1.2210 0.085 Uiso 1 1 calc R
O4 O -0.0281(3) 0.3216(3) 1.2861(3) 0.0525(12) Uani 1 1 d .
O5 O 0.5086(3) 0.2424(3) 1.3430(2) 0.0415(10) Uani 1 1 d .
O6 O 0.6787(3) 0.2989(3) 1.3020(2) 0.0402(9) Uani 1 1 d .
O7 O 0.7197(3) 0.7533(3) 1.1194(2) 0.0494(11) Uani 1 1 d .
H7A H 0.7563 0.7624 1.1626 0.074 Uiso 1 1 calc R
H7B H 0.6501 0.7471 1.1348 0.074 Uiso 1 1 d R
O8 O 0.7015(3) 0.7001(3) 0.9477(2) 0.0448(9) Uani 1 1 d .
H8A H 0.6524 0.6587 0.9371 0.067 Uiso 1 1 calc R
H8B H 0.7388 0.6995 0.9018 0.067 Uiso 1 1 d R
O9 O 0.9205(4) 0.7629(3) 1.0103(3) 0.0572(13) Uani 1 1 d .
H9A H 0.9354 0.7588 0.9602 0.086 Uiso 1 1 calc R
H9B H 0.9622 0.8139 1.0152 0.086 Uiso 1 1 d R

loop_
_atom_site_aniso_label
_atom_site_aniso_U_11
_atom_site_aniso_U_22
_atom_site_aniso_U_33
_atom_site_aniso_U_23
_atom_site_aniso_U_13
_atom_site_aniso_U_12
Ni1 0.0181(3) 0.0462(4) 0.0372(4) -0.0036(4) 0.0016(3) -0.0031(3)
C1 0.019(3) 0.041(3) 0.040(3) -0.002(3) 0.002(3) -0.002(2)
C2 0.018(3) 0.036(3) 0.037(3) -0.008(3) 0.005(2) -0.008(2)
C3 0.020(3) 0.043(3) 0.031(3) -0.011(2) 0.002(2) -0.002(2)
C4 0.023(3) 0.037(3) 0.033(3) 0.001(2) 0.001(2) -0.002(2)
C5 0.024(3) 0.033(3) 0.034(3) -0.005(2) 0.002(2) -0.001(2)
C6 0.021(2) 0.037(3) 0.036(3) -0.009(3) 0.002(2) -0.008(3)
C7 0.025(3) 0.046(3) 0.033(3) 0.001(2) -0.001(2) 0.000(3)
C8 0.026(3) 0.039(3) 0.040(3) -0.010(3) 0.002(3) 0.002(3)
C9 0.022(3) 0.039(4) 0.039(3) -0.001(3) -0.004(2) -0.002(2)
C10 0.026(3) 0.040(4) 0.038(3) -0.002(3) -0.002(2) -0.004(2)
C11 0.022(3) 0.040(3) 0.040(3) -0.001(3) 0.005(2) -0.002(2)
C12 0.020(3) 0.055(4) 0.052(4) -0.007(3) -0.004(3) -0.008(3)
C13 0.028(3) 0.064(4) 0.042(3) -0.008(3) -0.003(3) -0.012(3)
C14 0.024(3) 0.044(3) 0.045(3) -0.001(2) 0.002(3) -0.001(3)
C15 0.020(3) 0.046(3) 0.052(4) 0.005(3) 0.008(3) 0.000(3)
C16 0.025(3) 0.053(4) 0.066(4) -0.013(3) 0.005(3) -0.003(3)
C17 0.026(3) 0.056(4) 0.062(4) -0.016(3) -0.002(3) -0.006(3)
C18 0.023(3) 0.043(3) 0.041(3) -0.002(3) -0.001(2) 0.002(2)
C19 0.024(3) 0.037(3) 0.048(4) 0.002(3) -0.001(3) 0.004(2)
C20 0.023(3) 0.049(4) 0.044(3) -0.007(3) 0.001(3) 0.001(3)
C21 0.027(3) 0.058(4) 0.043(3) -0.010(3) 0.003(3) 0.003(3)
C22 0.024(3) 0.035(3) 0.044(3) 0.003(3) 0.005(2) -0.003(2)
C23 0.022(3) 0.058(4) 0.044(4) -0.005(3) -0.004(2) -0.002(3)
C24 0.022(3) 0.053(4) 0.047(4) -0.010(3) -0.001(2) 0.001(3)
C25 0.026(3) 0.076(4) 0.034(3) 0.000(3) -0.003(3) 0.000(3)
C26 0.022(3) 0.062(4) 0.049(4) -0.010(3) 0.002(3) 0.002(3)
C27 0.030(3) 0.070(5) 0.044(4) -0.015(3) -0.003(3) -0.001(3)
N1 0.021(2) 0.046(3) 0.039(3) -0.005(2) 0.003(2) 0.002(2)
N2 0.028(3) 0.039(3) 0.039(3) -0.004(2) 0.000(2) 0.005(2)
N3 0.030(3) 0.044(3) 0.035(3) -0.004(2) 0.006(2) -0.003(2)
N4 0.021(2) 0.055(3) 0.043(3) 0.008(2) 0.003(2) -0.002(2)
O1 0.024(2) 0.056(2) 0.043(2) 0.0124(17) -0.0039(19) -0.014(2)
O2 0.037(2) 0.066(3) 0.045(3) 0.011(2) -0.0059(19) -0.021(2)
O3 0.017(2) 0.088(3) 0.065(3) -0.005(3) 0.0112(19) -0.008(2)
O4 0.035(2) 0.066(3) 0.057(3) -0.003(2) 0.006(2) -0.003(2)
O5 0.023(2) 0.056(3) 0.046(2) 0.007(2) 0.0024(18) -0.0034(18)
O6 0.019(2) 0.062(2) 0.040(2) -0.0005(19) -0.0021(17) -0.0023(19)
O7 0.030(2) 0.064(3) 0.054(3) -0.020(2) 0.005(2) -0.002(2)
O8 0.028(2) 0.064(2) 0.042(2) 0.000(2) 0.002(2) -0.003(2)
O9 0.044(3) 0.058(3) 0.069(3) -0.012(2) 0.013(2) -0.028(2)

loop_
_atom_type_symbol
_atom_type_description
_atom_type_scat_dispersion_real
_atom_type_scat_dispersion_imag
_atom_type_scat_source
C C 0.0033 0.0016 'International Tables Vol C Tables 4.2.6.8 and 6.1.1.4'
H H 0.0000 0.0000 'International Tables Vol C Tables 4.2.6.8 and 6.1.1.4'
N N 0.0061 0.0033 'International Tables Vol C Tables 4.2.6.8 and 6.1.1.4'
O O 0.0106 0.0060 'International Tables Vol C Tables 4.2.6.8 and 6.1.1.4'
Ni Ni 0.3393 1.1124 'International Tables Vol C Tables 4.2.6.8 and 6.1.1.4'

loop_
_geom_angle_atom_site_label_1
_geom_angle_atom_site_label_2
_geom_angle_atom_site_label_3
_geom_angle
_geom_angle_site_symmetry_1
_geom_angle_site_symmetry_3
O1 Ni1 N4 87.49(16) . 2_765
O1 Ni1 N1 94.28(17) . .
N4 Ni1 N1 94.20(18) 2_765 .
O1 Ni1 O8 91.94(15) . .
N4 Ni1 O8 174.21(17) 2_765 .
N1 Ni1 O8 91.59(16) . .
O1 Ni1 O7 88.42(15) . .
N4 Ni1 O7 88.58(17) 2_765 .
N1 Ni1 O7 176.20(17) . .
O8 Ni1 O7 85.65(15) . .
O1 Ni1 O9 175.86(17) . .
N4 Ni1 O9 93.55(18) 2_765 .
N1 Ni1 O9 89.64(17) . .
O8 Ni1 O9 86.62(17) . .
O7 Ni1 O9 87.60(16) . .
O1 C1 O2 125.3(5) . .
O1 C1 C2 115.4(5) . .
O2 C1 C2 119.2(5) . .
C3 C2 C7 119.3(5) . .
C3 C2 C1 120.2(5) . .
C7 C2 C1 120.4(5) . .
C2 C3 C4 120.0(5) . .
C2 C3 H3 120.0 . .
C4 C3 H3 120.0 . .
C5 C4 C3 119.3(5) . .
C5 C4 C8 120.7(5) . .
C3 C4 C8 120.0(5) . .
C4 C5 C6 121.7(5) . .
C4 C5 H5 119.1 . .
C6 C5 H5 119.1 . .
C7 C6 C5 117.8(5) . .
C7 C6 C9 121.1(5) . .
C5 C6 C9 120.9(5) . .
C6 C7 C2 121.8(5) . .
C6 C7 H7 119.1 . .
C2 C7 H7 119.1 . .
O5 C8 O6 123.4(5) . .
O5 C8 C4 119.1(5) . .
O6 C8 C4 117.6(5) . .
C14 C9 C10 117.7(5) . .
C14 C9 C6 121.5(5) . .
C10 C9 C6 120.8(4) . .
C11 C10 C9 121.2(5) . .
C11 C10 H10 119.4 . .
C9 C10 H10 119.4 . .
C12 C11 C10 119.5(5) . .
C12 C11 C15 122.8(5) . .
C10 C11 C15 117.7(5) . .
C13 C12 C11 120.6(5) . .
C13 C12 H12 119.7 . .
C11 C12 H12 119.7 . .
C12 C13 C14 119.5(5) . .
C12 C13 H13 120.3 . .
C14 C13 H13 120.3 . .
C9 C14 C13 121.4(5) . .
C9 C14 H14 119.3 . .
C13 C14 H14 119.3 . .
O4 C15 O3 124.8(5) . .
O4 C15 C11 124.1(5) . .
O3 C15 C11 111.2(5) . .
C17 C16 N1 110.0(5) . .
C17 C16 H16 125.0 . .
N1 C16 H16 125.0 . .
C16 C17 N2 106.0(5) . .
C16 C17 H17 127.0 . .
N2 C17 H17 127.0 . .
N1 C18 N2 113.4(5) . .
N1 C18 H18 123.3 . .
N2 C18 H18 123.3 . .
C24 C19 C20 119.1(5) . .
C24 C19 N2 120.2(5) . .
C20 C19 N2 120.7(5) . .
C21 C20 C19 120.0(5) . .
C21 C20 H20 120.0 . .
C19 C20 H20 120.0 . .
C20 C21 C22 120.1(5) . .
C20 C21 H21 119.9 . .
C22 C21 H21 119.9 . .
C23 C22 C21 120.3(5) . .
C23 C22 N3 119.1(5) . .
C21 C22 N3 120.6(5) . .
C24 C23 C22 118.8(5) . .
C24 C23 H23 120.6 . .
C22 C23 H23 120.6 . .
C19 C24 C23 121.6(5) . .
C19 C24 H24 119.2 . .
C23 C24 H24 119.2 . .
N4 C25 N3 111.9(5) . .
N4 C25 H25 124.1 . .
N3 C25 H25 124.1 . .
C27 C26 N4 110.6(5) . .
C27 C26 H26 124.7 . .
N4 C26 H26 124.7 . .
C26 C27 N3 106.7(5) . .
C26 C27 H27 126.7 . .
N3 C27 H27 126.7 . .
C18 N1 C16 105.0(5) . .
C18 N1 Ni1 127.2(4) . .
C16 N1 Ni1 127.3(4) . .
C18 N2 C17 105.6(5) . .
C18 N2 C19 127.0(5) . .
C17 N2 C19 127.5(5) . .
C25 N3 C27 106.3(5) . .
C25 N3 C22 127.2(5) . .
C27 N3 C22 126.5(5) . .
C25 N4 C26 104.6(5) . .
C25 N4 Ni1 131.9(4) . 2_764
C26 N4 Ni1 123.5(4) . 2_764
C1 O1 Ni1 132.8(4) . .
C15 O3 H3A 109.5 . .
Ni1 O7 H7A 109.5 . .
Ni1 O7 H7B 123.5 . .
H7A O7 H7B 105.4 . .
Ni1 O8 H8A 109.5 . .
Ni1 O8 H8B 109.6 . .
H8A O8 H8B 99.9 . .
Ni1 O9 H9A 109.5 . .
Ni1 O9 H9B 159.1 . .
H9A O9 H9B 91.4 . .

loop_
_geom_bond_atom_site_label_1
_geom_bond_atom_site_label_2
_geom_bond_distance
_geom_bond_site_symmetry_2
Ni1 O1 2.030(4) .
Ni1 N4 2.066(5) 2_765
Ni1 N1 2.065(4) .
Ni1 O8 2.074(4) .
Ni1 O7 2.104(4) .
Ni1 O9 2.106(4) .
C1 O1 1.253(6) .
C1 O2 1.262(6) .
C1 C2 1.516(7) .
C2 C3 1.390(7) .
C2 C7 1.394(7) .
C3 C4 1.394(7) .
C3 H3 0.9300 .
C4 C5 1.394(7) .
C4 C8 1.510(7) .
C5 C6 1.386(7) .
C5 H5 0.9300 .
C6 C7 1.388(7) .
C6 C9 1.473(6) .
C7 H7 0.9300 .
C8 O5 1.259(6) .
C8 O6 1.264(6) .
C9 C14 1.390(7) .
C9 C10 1.404(7) .
C10 C11 1.396(7) .
C10 H10 0.9300 .
C11 C12 1.378(7) .
C11 C15 1.498(7) .
C12 C13 1.385(7) .
C12 H12 0.9300 .
C13 C14 1.395(8) .
C13 H13 0.9300 .
C14 H14 0.9300 .
C15 O4 1.207(6) .
C15 O3 1.326(7) .
C16 C17 1.364(8) .
C16 N1 1.379(7) .
C16 H16 0.9300 .
C17 N2 1.391(7) .
C17 H17 0.9300 .
C18 N1 1.304(6) .
C18 N2 1.351(6) .
C18 H18 0.9300 .
C19 C24 1.373(7) .
C19 C20 1.389(8) .
C19 N2 1.424(7) .
C20 C21 1.380(7) .
C20 H20 0.9300 .
C21 C22 1.384(7) .
C21 H21 0.9300 .
C22 C23 1.385(8) .
C22 N3 1.439(7) .
C23 C24 1.382(8) .
C23 H23 0.9300 .
C24 H24 0.9300 .
C25 N4 1.323(7) .
C25 N3 1.347(7) .
C25 H25 0.9300 .
C26 C27 1.335(8) .
C26 N4 1.374(7) .
C26 H26 0.9300 .
C27 N3 1.372(7) .
C27 H27 0.9300 .
N4 Ni1 2.066(5) 2_764
O3 H3A 0.8200 .
O7 H7A 0.8200 .
O7 H7B 0.8506 .
O8 H8A 0.8200 .
O8 H8B 0.8500 .
O9 H9A 0.8200 .
O9 H9B 0.8529 .

loop_
_geom_torsion_atom_site_label_1
_geom_torsion_atom_site_label_2
_geom_torsion_atom_site_label_3
_geom_torsion_atom_site_label_4
_geom_torsion
_geom_torsion_site_symmetry_1
_geom_torsion_site_symmetry_4
O1 C1 C2 C3 -6.7(7) . .
O2 C1 C2 C3 171.5(5) . .
O1 C1 C2 C7 170.4(5) . .
O2 C1 C2 C7 -11.3(8) . .
C7 C2 C3 C4 0.8(8) . .
C1 C2 C3 C4 178.0(5) . .
C2 C3 C4 C5 -2.9(8) . .
C2 C3 C4 C8 179.8(5) . .
C3 C4 C5 C6 3.6(8) . .
C8 C4 C5 C6 -179.1(5) . .
C4 C5 C6 C7 -2.1(8) . .
C4 C5 C6 C9 -178.5(5) . .
C5 C6 C7 C2 -0.1(8) . .
C9 C6 C7 C2 176.3(5) . .
C3 C2 C7 C6 0.7(8) . .
C1 C2 C7 C6 -176.5(5) . .
C5 C4 C8 O5 -11.2(8) . .
C3 C4 C8 O5 166.1(5) . .
C5 C4 C8 O6 169.2(5) . .
C3 C4 C8 O6 -13.5(7) . .
C7 C6 C9 C14 45.3(8) . .
C5 C6 C9 C14 -138.4(5) . .
C7 C6 C9 C10 -134.2(6) . .
C5 C6 C9 C10 42.1(8) . .
C14 C9 C10 C11 -2.1(8) . .
C6 C9 C10 C11 177.4(5) . .
C9 C10 C11 C12 0.8(8) . .
C9 C10 C11 C15 -179.2(5) . .
C10 C11 C12 C13 1.5(9) . .
C15 C11 C12 C13 -178.5(5) . .
C11 C12 C13 C14 -2.5(9) . .
C10 C9 C14 C13 1.1(8) . .
C6 C9 C14 C13 -178.3(6) . .
C12 C13 C14 C9 1.1(9) . .
C12 C11 C15 O4 178.1(6) . .
C10 C11 C15 O4 -1.9(9) . .
C12 C11 C15 O3 -2.0(8) . .
C10 C11 C15 O3 178.0(5) . .
N1 C16 C17 N2 0.7(7) . .
C24 C19 C20 C21 2.1(9) . .
N2 C19 C20 C21 -176.7(5) . .
C19 C20 C21 C22 -2.7(10) . .
C20 C21 C22 C23 1.2(9) . .
C20 C21 C22 N3 179.7(5) . .
C21 C22 C23 C24 0.9(9) . .
N3 C22 C23 C24 -177.6(5) . .
C20 C19 C24 C23 0.0(10) . .
N2 C19 C24 C23 178.8(5) . .
C22 C23 C24 C19 -1.5(10) . .
N4 C26 C27 N3 1.1(7) . .
N2 C18 N1 C16 0.0(6) . .
N2 C18 N1 Ni1 -173.0(3) . .
C17 C16 N1 C18 -0.4(7) . .
C17 C16 N1 Ni1 172.6(4) . .
O1 Ni1 N1 C18 -154.4(5) . .
N4 Ni1 N1 C18 -66.6(5) 2_765 .
O8 Ni1 N1 C18 113.5(5) . .
O7 Ni1 N1 C18 70(3) . .
O9 Ni1 N1 C18 26.9(5) . .
O1 Ni1 N1 C16 34.1(5) . .
N4 Ni1 N1 C16 121.9(5) 2_765 .
O8 Ni1 N1 C16 -58.0(5) . .
O7 Ni1 N1 C16 -101(3) . .
O9 Ni1 N1 C16 -144.6(5) . .
N1 C18 N2 C17 0.5(6) . .
N1 C18 N2 C19 -179.5(5) . .
C16 C17 N2 C18 -0.7(7) . .
C16 C17 N2 C19 179.3(5) . .
C24 C19 N2 C18 26.5(9) . .
C20 C19 N2 C18 -154.8(5) . .
C24 C19 N2 C17 -153.5(6) . .
C20 C19 N2 C17 25.2(9) . .
N4 C25 N3 C27 0.0(7) . .
N4 C25 N3 C22 179.1(5) . .
C26 C27 N3 C25 -0.6(7) . .
C26 C27 N3 C22 -179.8(5) . .
C23 C22 N3 C25 -175.1(6) . .
C21 C22 N3 C25 6.4(9) . .
C23 C22 N3 C27 3.9(8) . .
C21 C22 N3 C27 -174.6(6) . .
N3 C25 N4 C26 0.6(7) . .
N3 C25 N4 Ni1 -177.2(4) . 2_764
C27 C26 N4 C25 -1.1(7) . .
C27 C26 N4 Ni1 177.0(4) . 2_764
O2 C1 O1 Ni1 3.9(9) . .
C2 C1 O1 Ni1 -178.0(3) . .
N4 Ni1 O1 C1 -178.1(5) 2_765 .
N1 Ni1 O1 C1 -84.1(5) . .
O8 Ni1 O1 C1 7.6(5) . .
O7 Ni1 O1 C1 93.2(5) . .
O9 Ni1 O1 C1 77(2) . .
